data_4102467
loop_
_publ_author_name
'Yun Xiong'
'Shenglai Yao'
'Robert M\"uller'
'Martin Kaupp'
'Matthias Driess'

_publ_contact_author_address
;Technische Universitaet Berlin
Institute of Chemistry: Metalorganics and Inorganic Materials 
Sekretariat C2  Strasse des 17. Juni 135
10623 Berlin Germany
;
_publ_contact_author_email matthias.driess@tu-berlin.de
_publ_contact_author_fax +49(0)30-314-29732
_publ_contact_author_phone +49(0)30-314-29731
_publ_section_title
;
 Activation of Ammonia by a Si=O Double Bond and Formation of a Unique
 Pair of Sila-Hemiaminal and Silanoic Amide Tautomers
;
_journal_name_full 'Journal of the American Chemical Society'
_journal_page_first 6912
_journal_page_last 6913
_journal_paper_doi 10.1021/ja1031024
_journal_volume 132
_journal_year 2010
_chemical_formula_sum 'C36 H50 N4 Si'
_chemical_formula_weight 566.89
_chemical_name_systematic
; 
 ? 
;
_space_group_IT_number 14
_symmetry_cell_setting monoclinic
_symmetry_space_group_name_Hall '-P 2ybc'
_symmetry_space_group_name_H-M 'P 1 21/c 1'
_atom_sites_solution_hydrogens geom
_atom_sites_solution_primary direct
_atom_sites_solution_secondary difmap
_audit_creation_method
;
CrysAlis RED, Oxford Diffraction Ltd.,
Version 1.171.31.8 (release 12-01-2007 CrysAlis171 .NET)
(compiled Jan 12 2007,17:49:11)
;
_cell_angle_alpha 90.00
_cell_angle_beta 111.277(2)
_cell_angle_gamma 90.00
_cell_formula_units_Z 4
_cell_length_a 17.3691(3)
_cell_length_b 13.0764(2)
_cell_length_c 15.8971(3)
_cell_measurement_reflns_used 17747
_cell_measurement_temperature 150(2)
_cell_measurement_theta_max 32.4025
_cell_measurement_theta_min 3.0033
_cell_volume 3364.52(11)
_computing_cell_refinement
;
CrysAlis RED, Oxford Diffraction Ltd.,
Version 1.171.31.8 (release 12-01-2007 CrysAlis171 .NET)
(compiled Jan 12 2007,17:49:11)
;
_computing_data_collection
;
CrysAlis CCD, Oxford Diffraction Ltd.,
Version 1.171.31.8 (release 12-01-2007 CrysAlis171 .NET)
(compiled Jan 12 2007,17:49:11)
;
_computing_data_reduction
;
CrysAlis RED, Oxford Diffraction Ltd.,
Version 1.171.31.8 (release 12-01-2007 CrysAlis171 .NET)
(compiled Jan 12 2007,17:49:11)
;
_computing_publication_material 'SHELXL-97 (Sheldrick, 1997)'
_computing_structure_refinement 'SHELXL-97 (Sheldrick, 1997)'
_computing_structure_solution 'SHELXS-97 (Sheldrick, 1990)'
_diffrn_ambient_temperature 150(2)
_diffrn_measured_fraction_theta_full 0.998
_diffrn_measured_fraction_theta_max 0.998
_diffrn_measurement_device_type 'Oxford Diffraction Xcalibur S Sapphire'
_diffrn_measurement_method \w
_diffrn_radiation_monochromator graphite
_diffrn_radiation_source 'Enhance (Mo) X-ray Source'
_diffrn_radiation_type MoK\a
_diffrn_radiation_wavelength 0.71073
_diffrn_reflns_av_R_equivalents 0.0254
_diffrn_reflns_av_sigmaI/netI 0.0225
_diffrn_reflns_limit_h_max 20
_diffrn_reflns_limit_h_min -20
_diffrn_reflns_limit_k_max 15
_diffrn_reflns_limit_k_min -15
_diffrn_reflns_limit_l_max 18
_diffrn_reflns_limit_l_min -18
_diffrn_reflns_number 29697
_diffrn_reflns_theta_full 25.00
_diffrn_reflns_theta_max 25.00
_diffrn_reflns_theta_min 3.01
_exptl_absorpt_coefficient_mu 0.099
_exptl_absorpt_correction_T_max 0.9892
_exptl_absorpt_correction_T_min 0.9776
_exptl_absorpt_correction_type multi-scan
_exptl_absorpt_process_details
;
CrysAlis RED, Oxford Diffraction Ltd.,
Version 1.171.32.24 (release 21-04-2008 CrysAlis171 .NET)
(compiled Apr 21 2008,18:23:10)
empirical absorption correction using spherical harmonics,
 implemented in SCALE3 ABSPACK scaling algorithm.
;
_exptl_crystal_colour yellow
_exptl_crystal_density_diffrn 1.119
_exptl_crystal_density_method 'not measured'
_exptl_crystal_description prism
_exptl_crystal_F_000 1232
_exptl_crystal_size_max 0.23
_exptl_crystal_size_mid 0.16
_exptl_crystal_size_min 0.11
_refine_diff_density_max 0.323
_refine_diff_density_min -0.288
_refine_diff_density_rms 0.038
_refine_ls_extinction_method none
_refine_ls_goodness_of_fit_ref 1.077
_refine_ls_hydrogen_treatment constr
_refine_ls_matrix_type full
_refine_ls_number_parameters 381
_refine_ls_number_reflns 5919
_refine_ls_number_restraints 0
_refine_ls_restrained_S_all 1.077
_refine_ls_R_factor_all 0.0578
_refine_ls_R_factor_gt 0.0445
_refine_ls_shift/su_max 0.001
_refine_ls_shift/su_mean 0.000
_refine_ls_structure_factor_coef Fsqd
_refine_ls_weighting_details 'calc w=1/[\s^2^(Fo^2^)+(0.0476P)^2^+1.7146P] where P=(Fo^2^+2Fc^2^)/3'
_refine_ls_weighting_scheme calc
_refine_ls_wR_factor_gt 0.1010
_refine_ls_wR_factor_ref 0.1068
_reflns_number_gt 5125
_reflns_number_total 5919
_reflns_threshold_expression >2sigma(I)
_cod_data_source_file ja1031024_si_002_1.cif
_cod_data_source_block Compound2
_cod_original_cell_volume 3364.52(10)
_cod_database_code 4102467

loop_
_symmetry_equiv_pos_as_xyz
'x, y, z'
'-x, y+1/2, -z+1/2'
'-x, -y, -z'
'x, -y-1/2, z-1/2'

loop_
_atom_site_label
_atom_site_type_symbol
_atom_site_fract_x
_atom_site_fract_y
_atom_site_fract_z
_atom_site_U_iso_or_equiv
_atom_site_adp_type
_atom_site_occupancy
_atom_site_symmetry_multiplicity
_atom_site_calc_flag
_atom_site_refinement_flags
Si1 Si 0.21900(3) 0.97534(4) 0.28279(3) 0.01694(12) Uani 1 1 d .
N1 N 0.31559(8) 0.91015(10) 0.30671(9) 0.0179(3) Uani 1 1 d .
C1 C 0.45376(11) 0.85127(15) 0.40411(13) 0.0290(4) Uani 1 1 d .
H1A H 0.4575 0.8092 0.3570 0.035 Uiso 1 1 calc R
H1B H 0.4981 0.8532 0.4608 0.035 Uiso 1 1 calc R
N2 N 0.25098(8) 1.06210(11) 0.37670(9) 0.0177(3) Uani 1 1 d .
C2 C 0.38239(10) 0.91101(13) 0.38974(11) 0.0199(4) Uani 1 1 d .
N3 N 0.16757(8) 0.87177(11) 0.33930(9) 0.0201(3) Uani 1 1 d .
C3 C 0.37832(10) 0.97320(13) 0.46043(11) 0.0189(4) Uani 1 1 d .
H3 H 0.4221 0.9651 0.5170 0.023 Uiso 1 1 calc R
N4 N 0.03781(9) 0.67681(12) 0.44930(10) 0.0283(4) Uani 1 1 d .
C4 C 0.31837(10) 1.04488(13) 0.45797(11) 0.0193(4) Uani 1 1 d .
C5 C 0.32493(11) 1.10130(15) 0.53777(12) 0.0276(4) Uani 1 1 d .
H5A H 0.3744 1.0792 0.5880 0.041 Uiso 1 1 calc R
H5B H 0.2759 1.0887 0.5529 0.041 Uiso 1 1 calc R
H5C H 0.3290 1.1745 0.5269 0.041 Uiso 1 1 calc R
C6 C 0.32944(9) 0.85434(13) 0.23492(11) 0.0197(4) Uani 1 1 d .
C7 C 0.32250(10) 0.74657(14) 0.23078(12) 0.0234(4) Uani 1 1 d .
C8 C 0.34450(11) 0.69446(15) 0.16635(13) 0.0285(4) Uani 1 1 d .
H8 H 0.3399 0.6221 0.1628 0.034 Uiso 1 1 calc R
C9 C 0.37283(11) 0.74603(16) 0.10785(13) 0.0310(5) Uani 1 1 d .
H9 H 0.3896 0.7092 0.0660 0.037 Uiso 1 1 calc R
C10 C 0.37677(11) 0.85150(16) 0.11021(12) 0.0298(4) Uani 1 1 d .
H10 H 0.3945 0.8866 0.0681 0.036 Uiso 1 1 calc R
C11 C 0.35537(10) 0.90769(14) 0.17291(12) 0.0244(4) Uani 1 1 d .
C12 C 0.36440(12) 1.02316(15) 0.17511(13) 0.0309(4) Uani 1 1 d .
H12 H 0.3285 1.0510 0.2067 0.037 Uiso 1 1 calc R
C13 C 0.3354(3) 1.0700(2) 0.08236(19) 0.0954(13) Uani 1 1 d .
H13A H 0.3693 1.0444 0.0493 0.143 Uiso 1 1 calc R
H13B H 0.3404 1.1445 0.0876 0.143 Uiso 1 1 calc R
H13C H 0.2775 1.0515 0.0497 0.143 Uiso 1 1 calc R
C14 C 0.45303(17) 1.0537(2) 0.2308(3) 0.0846(11) Uani 1 1 d .
H14A H 0.4683 1.0264 0.2921 0.127 Uiso 1 1 calc R
H14B H 0.4575 1.1284 0.2334 0.127 Uiso 1 1 calc R
H14C H 0.4903 1.0259 0.2027 0.127 Uiso 1 1 calc R
C15 C 0.29229(11) 0.68623(14) 0.29433(13) 0.0285(4) Uani 1 1 d .
H15 H 0.2882 0.7344 0.3414 0.034 Uiso 1 1 calc R
C16 C 0.20596(13) 0.64292(17) 0.24336(17) 0.0428(5) Uani 1 1 d .
H16A H 0.1684 0.6987 0.2133 0.064 Uiso 1 1 calc R
H16B H 0.1855 0.6087 0.2860 0.064 Uiso 1 1 calc R
H16C H 0.2087 0.5936 0.1981 0.064 Uiso 1 1 calc R
C17 C 0.35072(14) 0.59948(16) 0.34255(16) 0.0419(5) Uani 1 1 d .
H17A H 0.3529 0.5487 0.2981 0.063 Uiso 1 1 calc R
H17B H 0.3305 0.5670 0.3861 0.063 Uiso 1 1 calc R
H17C H 0.4062 0.6272 0.3743 0.063 Uiso 1 1 calc R
C18 C 0.21077(10) 1.16011(13) 0.37021(11) 0.0193(4) Uani 1 1 d .
C19 C 0.24489(11) 1.24650(13) 0.34432(12) 0.0228(4) Uani 1 1 d .
C20 C 0.20770(12) 1.34176(15) 0.34183(13) 0.0297(4) Uani 1 1 d .
H20 H 0.2299 1.4002 0.3232 0.036 Uiso 1 1 calc R
C21 C 0.13947(11) 1.35267(15) 0.36587(13) 0.0322(5) Uani 1 1 d .
H21 H 0.1152 1.4181 0.3645 0.039 Uiso 1 1 calc R
C22 C 0.10683(11) 1.26785(15) 0.39192(13) 0.0298(4) Uani 1 1 d .
H22 H 0.0600 1.2757 0.4088 0.036 Uiso 1 1 calc R
C23 C 0.14074(10) 1.17069(14) 0.39425(12) 0.0237(4) Uani 1 1 d .
C24 C 0.10124(11) 1.08014(15) 0.42228(13) 0.0287(4) Uani 1 1 d .
H24 H 0.1374 1.0193 0.4267 0.034 Uiso 1 1 calc R
C25 C 0.09368(14) 1.0949(2) 0.51452(15) 0.0449(6) Uani 1 1 d .
H25A H 0.1469 1.1173 0.5585 0.067 Uiso 1 1 calc R
H25B H 0.0777 1.0300 0.5344 0.067 Uiso 1 1 calc R
H25C H 0.0516 1.1467 0.5097 0.067 Uiso 1 1 calc R
C26 C 0.01680(12) 1.05729(17) 0.34999(15) 0.0370(5) Uani 1 1 d .
H26A H -0.0210 1.1142 0.3466 0.056 Uiso 1 1 calc R
H26B H -0.0055 0.9943 0.3656 0.056 Uiso 1 1 calc R
H26C H 0.0228 1.0488 0.2914 0.056 Uiso 1 1 calc R
C27 C 0.32242(11) 1.24033(14) 0.32135(13) 0.0280(4) Uani 1 1 d .
H27 H 0.3386 1.1667 0.3231 0.034 Uiso 1 1 calc R
C28 C 0.39434(12) 1.29822(17) 0.39092(16) 0.0395(5) Uani 1 1 d .
H28A H 0.3816 1.3715 0.3874 0.059 Uiso 1 1 calc R
H28B H 0.4448 1.2872 0.3781 0.059 Uiso 1 1 calc R
H28C H 0.4025 1.2730 0.4516 0.059 Uiso 1 1 calc R
C29 C 0.30659(15) 1.28073(18) 0.22653(15) 0.0437(5) Uani 1 1 d .
H29A H 0.2628 1.2403 0.1825 0.066 Uiso 1 1 calc R
H29B H 0.3573 1.2753 0.2133 0.066 Uiso 1 1 calc R
H29C H 0.2895 1.3525 0.2228 0.066 Uiso 1 1 calc R
C30 C 0.20257(10) 0.83191(14) 0.42300(12) 0.0240(4) Uani 1 1 d .
H30 H 0.2580 0.8503 0.4575 0.029 Uiso 1 1 calc R
C31 C 0.16307(11) 0.76676(14) 0.46106(12) 0.0258(4) Uani 1 1 d .
H31 H 0.1914 0.7405 0.5200 0.031 Uiso 1 1 calc R
C32 C 0.08043(11) 0.73841(13) 0.41314(12) 0.0230(4) Uani 1 1 d .
C33 C 0.04466(11) 0.77878(14) 0.32511(12) 0.0251(4) Uani 1 1 d .
H33 H -0.0104 0.7613 0.2885 0.030 Uiso 1 1 calc R
C34 C 0.08916(10) 0.84277(14) 0.29264(12) 0.0224(4) Uani 1 1 d .
H34 H 0.0632 0.8687 0.2332 0.027 Uiso 1 1 calc R
C35 C 0.07994(13) 0.62829(17) 0.53604(14) 0.0371(5) Uani 1 1 d .
H35A H 0.1229 0.5824 0.5316 0.056 Uiso 1 1 calc R
H35B H 0.0401 0.5889 0.5534 0.056 Uiso 1 1 calc R
H35C H 0.1053 0.6808 0.5817 0.056 Uiso 1 1 calc R
C36 C -0.04640(12) 0.64563(17) 0.39698(14) 0.0360(5) Uani 1 1 d .
H36A H -0.0783 0.7052 0.3659 0.054 Uiso 1 1 calc R
H36B H -0.0718 0.6164 0.4374 0.054 Uiso 1 1 calc R
H36C H -0.0458 0.5943 0.3523 0.054 Uiso 1 1 calc R

loop_
_atom_site_aniso_label
_atom_site_aniso_U_11
_atom_site_aniso_U_22
_atom_site_aniso_U_33
_atom_site_aniso_U_23
_atom_site_aniso_U_13
_atom_site_aniso_U_12
Si1 0.0164(2) 0.0177(2) 0.0159(2) 0.00151(18) 0.00487(18) 0.00051(18)
N1 0.0169(7) 0.0176(7) 0.0182(7) -0.0010(6) 0.0051(6) 0.0003(6)
C1 0.0189(9) 0.0303(11) 0.0313(10) -0.0077(8) 0.0014(8) 0.0015(8)
N2 0.0175(7) 0.0177(7) 0.0177(7) 0.0010(6) 0.0061(6) 0.0019(6)
C2 0.0171(8) 0.0168(9) 0.0234(9) 0.0026(7) 0.0045(7) -0.0030(7)
N3 0.0174(7) 0.0198(8) 0.0216(7) 0.0008(6) 0.0054(6) -0.0014(6)
C3 0.0164(8) 0.0183(9) 0.0187(8) 0.0031(7) 0.0025(7) -0.0028(7)
N4 0.0270(8) 0.0295(9) 0.0286(9) 0.0035(7) 0.0103(7) -0.0092(7)
C4 0.0197(8) 0.0189(9) 0.0184(8) 0.0017(7) 0.0061(7) -0.0052(7)
C5 0.0270(10) 0.0317(11) 0.0231(10) 0.0000(8) 0.0081(8) 0.0015(8)
C6 0.0137(8) 0.0220(9) 0.0209(9) -0.0029(7) 0.0032(7) 0.0014(7)
C7 0.0153(8) 0.0231(10) 0.0274(10) -0.0041(7) 0.0027(7) 0.0017(7)
C8 0.0222(9) 0.0244(10) 0.0337(11) -0.0096(8) 0.0039(8) 0.0027(7)
C9 0.0234(9) 0.0389(12) 0.0296(11) -0.0139(9) 0.0082(8) 0.0043(8)
C10 0.0271(10) 0.0389(12) 0.0249(10) -0.0036(8) 0.0112(8) 0.0008(9)
C11 0.0203(9) 0.0289(10) 0.0230(9) -0.0026(8) 0.0066(7) 0.0009(7)
C12 0.0396(11) 0.0277(10) 0.0331(11) 0.0007(8) 0.0224(9) -0.0019(9)
C13 0.208(4) 0.0395(16) 0.0469(17) 0.0140(13) 0.055(2) 0.021(2)
C14 0.0479(16) 0.0373(15) 0.161(3) -0.0043(18) 0.0291(19) -0.0177(13)
C15 0.0290(10) 0.0189(9) 0.0381(11) -0.0015(8) 0.0129(9) -0.0005(8)
C16 0.0334(11) 0.0329(12) 0.0624(15) -0.0030(11) 0.0178(11) -0.0067(9)
C17 0.0449(13) 0.0288(11) 0.0528(14) 0.0084(10) 0.0186(11) 0.0063(10)
C18 0.0198(8) 0.0202(9) 0.0164(8) -0.0017(7) 0.0048(7) 0.0014(7)
C19 0.0250(9) 0.0206(9) 0.0207(9) -0.0001(7) 0.0059(7) 0.0014(7)
C20 0.0333(10) 0.0204(10) 0.0322(11) 0.0001(8) 0.0079(8) -0.0002(8)
C21 0.0301(10) 0.0231(10) 0.0379(11) -0.0037(8) 0.0058(9) 0.0093(8)
C22 0.0229(9) 0.0354(11) 0.0311(10) -0.0052(9) 0.0097(8) 0.0061(8)
C23 0.0216(9) 0.0271(10) 0.0210(9) -0.0024(7) 0.0060(7) 0.0024(7)
C24 0.0262(10) 0.0314(11) 0.0347(11) 0.0003(8) 0.0184(8) 0.0031(8)
C25 0.0429(12) 0.0597(16) 0.0401(13) 0.0011(11) 0.0246(11) -0.0040(11)
C26 0.0312(11) 0.0373(12) 0.0452(13) -0.0014(10) 0.0171(10) -0.0036(9)
C27 0.0316(10) 0.0200(9) 0.0369(11) 0.0056(8) 0.0179(9) 0.0015(8)
C28 0.0291(10) 0.0368(12) 0.0528(14) 0.0064(10) 0.0152(10) -0.0005(9)
C29 0.0555(14) 0.0418(13) 0.0432(13) 0.0080(10) 0.0291(11) 0.0036(11)
C30 0.0185(8) 0.0265(10) 0.0233(9) 0.0028(8) 0.0032(7) -0.0034(7)
C31 0.0239(9) 0.0276(10) 0.0228(9) 0.0042(8) 0.0047(7) -0.0026(8)
C32 0.0234(9) 0.0204(9) 0.0259(10) -0.0026(7) 0.0097(7) -0.0024(7)
C33 0.0190(9) 0.0284(10) 0.0245(9) -0.0013(8) 0.0039(7) -0.0051(7)
C34 0.0188(8) 0.0258(10) 0.0196(9) 0.0005(7) 0.0033(7) -0.0015(7)
C35 0.0408(12) 0.0385(12) 0.0342(11) 0.0072(9) 0.0161(9) -0.0100(10)
C36 0.0318(11) 0.0411(12) 0.0365(12) -0.0017(9) 0.0140(9) -0.0157(9)

loop_
_atom_type_symbol
_atom_type_description
_atom_type_scat_dispersion_real
_atom_type_scat_dispersion_imag
_atom_type_scat_source
C C 0.0033 0.0016 'International Tables Vol C Tables 4.2.6.8 and 6.1.1.4'
H H 0.0000 0.0000 'International Tables Vol C Tables 4.2.6.8 and 6.1.1.4'
N N 0.0061 0.0033 'International Tables Vol C Tables 4.2.6.8 and 6.1.1.4'
Si Si 0.0817 0.0704 'International Tables Vol C Tables 4.2.6.8 and 6.1.1.4'

loop_
_geom_angle_atom_site_label_1
_geom_angle_atom_site_label_2
_geom_angle_atom_site_label_3
_geom_angle
N1 Si1 N2 98.08(6)
N1 Si1 N3 96.80(6)
N2 Si1 N3 96.20(6)
C2 N1 C6 115.34(13)
C2 N1 Si1 125.76(11)
C6 N1 Si1 118.86(10)
C4 N2 C18 115.19(13)
C4 N2 Si1 124.33(11)
C18 N2 Si1 120.35(11)
N1 C2 C3 119.34(15)
N1 C2 C1 121.62(16)
C3 C2 C1 119.03(16)
C34 N3 C30 115.93(15)
C34 N3 Si1 117.97(12)
C30 N3 Si1 125.97(11)
C4 C3 C2 128.32(15)
C32 N4 C35 119.88(15)
C32 N4 C36 120.99(16)
C35 N4 C36 118.46(15)
C3 C4 N2 119.80(15)
C3 C4 C5 120.19(15)
N2 C4 C5 120.01(15)
C11 C6 C7 120.31(16)
C11 C6 N1 119.30(15)
C7 C6 N1 120.25(15)
C8 C7 C6 118.67(17)
C8 C7 C15 119.22(16)
C6 C7 C15 122.11(16)
C9 C8 C7 121.17(18)
C8 C9 C10 119.83(17)
C9 C10 C11 121.53(18)
C10 C11 C6 118.41(17)
C10 C11 C12 119.29(17)
C6 C11 C12 122.24(16)
C13 C12 C11 112.78(19)
C13 C12 C14 111.8(3)
C11 C12 C14 110.38(18)
C7 C15 C17 113.10(16)
C7 C15 C16 110.41(16)
C17 C15 C16 109.59(17)
C19 C18 C23 119.89(16)
C19 C18 N2 119.32(14)
C23 C18 N2 120.70(15)
C20 C19 C18 119.04(16)
C20 C19 C27 118.77(16)
C18 C19 C27 122.17(15)
C21 C20 C19 121.31(18)
C22 C21 C20 119.32(17)
C21 C22 C23 121.73(17)
C22 C23 C18 118.71(17)
C22 C23 C24 119.20(16)
C18 C23 C24 122.10(16)
C23 C24 C26 110.19(16)
C23 C24 C25 112.89(17)
C26 C24 C25 110.62(16)
C19 C27 C29 111.18(16)
C19 C27 C28 111.18(16)
C29 C27 C28 110.44(17)
N3 C30 C31 123.95(16)
C30 C31 C32 120.13(17)
N4 C32 C31 122.23(16)
N4 C32 C33 122.10(16)
C31 C32 C33 115.67(16)
C34 C33 C32 119.98(16)
N3 C34 C33 124.32(16)

loop_
_geom_bond_atom_site_label_1
_geom_bond_atom_site_label_2
_geom_bond_distance
Si1 N1 1.7952(14)
Si1 N2 1.7953(14)
Si1 N3 2.0054(15)
N1 C2 1.406(2)
N1 C6 1.446(2)
C1 C2 1.412(2)
N2 C4 1.412(2)
N2 C18 1.445(2)
C2 C3 1.409(2)
N3 C34 1.347(2)
N3 C30 1.351(2)
C3 C4 1.391(2)
N4 C32 1.355(2)
N4 C35 1.452(2)
N4 C36 1.454(2)
C4 C5 1.436(2)
C6 C11 1.408(3)
C6 C7 1.414(3)
C7 C8 1.394(3)
C7 C15 1.518(3)
C8 C9 1.376(3)
C9 C10 1.381(3)
C10 C11 1.393(3)
C11 C12 1.517(3)
C12 C13 1.504(3)
C12 C14 1.524(3)
C15 C17 1.530(3)
C15 C16 1.531(3)
C18 C19 1.405(2)
C18 C23 1.408(2)
C19 C20 1.397(3)
C19 C27 1.520(3)
C20 C21 1.378(3)
C21 C22 1.376(3)
C22 C23 1.395(3)
C23 C24 1.514(3)
C24 C26 1.529(3)
C24 C25 1.531(3)
C27 C29 1.525(3)
C27 C28 1.534(3)
C30 C31 1.365(3)
C31 C32 1.409(2)
C32 C33 1.411(3)
C33 C34 1.361(3)
